data_7032623
loop_
_publ_author_name
'Greenburg, Zoe R.'
'Jin, Dong'
'G Williard, Paul'
'Bernskoetter, Wesley H.'

_publ_section_title
;
 Nickel promoted functionalization of CO2 to anhydrides and ketoacids.
;
_journal_issue 42
_journal_name_full 'Dalton transactions (Cambridge, England : 2003)'
_journal_page_first 15990
_journal_page_last 15996
_journal_paper_doi 10.1039/c4dt01221f
_journal_volume 43
_journal_year 2014
_chemical_formula_sum 'C22 H38 N Ni O3 P'
_chemical_formula_weight 454.21
_chemical_name_systematic PNNimethyllactone
_space_group_crystal_system triclinic
_space_group_IT_number 2
_space_group_name_Hall '-P 1'
_space_group_name_H-M_alt 'P -1'
_symmetry_space_group_name_Hall '-P 1'
_symmetry_space_group_name_H-M 'P -1'
_atom_sites_solution_hydrogens geom
_audit_creation_method SHELXL-2013
_cell_angle_alpha 91.72(2)
_cell_angle_beta 91.051(17)
_cell_angle_gamma 90.39(2)
_cell_formula_units_Z 2
_cell_length_a 8.594(6)
_cell_length_b 10.390(9)
_cell_length_c 13.017(9)
_cell_measurement_temperature 183(2)
_cell_volume 1161.6(15)
_computing_structure_refinement 'SHELXL-2013 (Sheldrick, 2013)'
_diffrn_ambient_temperature 183(2)
_diffrn_measured_fraction_theta_full 0.643
_diffrn_measured_fraction_theta_max 0.726
_diffrn_radiation_type MoK\a
_diffrn_radiation_wavelength 0.71073
_diffrn_reflns_av_unetI/netI 0.2048
_diffrn_reflns_Laue_measured_fraction_full 0.643
_diffrn_reflns_Laue_measured_fraction_max 0.726
_diffrn_reflns_point_group_measured_fraction_full 0.643
_diffrn_reflns_point_group_measured_fraction_max 0.726
_diffrn_reflns_theta_full 25.242
_diffrn_reflns_theta_max 24.209
_diffrn_reflns_theta_min 1.961
_exptl_absorpt_coefficient_mu 0.925
_exptl_crystal_density_diffrn 1.299
_exptl_crystal_F_000 488
_exptl_crystal_size_max 0.180
_exptl_crystal_size_mid 0.120
_exptl_crystal_size_min 0.060
_refine_diff_density_max 0.864
_refine_diff_density_min -0.733
_refine_diff_density_rms 0.159
_refine_ls_extinction_method none
_refine_ls_goodness_of_fit_ref 1.082
_refine_ls_hydrogen_treatment constr
_refine_ls_matrix_type full
_refine_ls_number_parameters 260
_refine_ls_number_reflns 2704
_refine_ls_number_restraints 78
_refine_ls_restrained_S_all 1.069
_refine_ls_R_factor_all 0.2492
_refine_ls_R_factor_gt 0.1344
_refine_ls_shift/su_max 0.003
_refine_ls_shift/su_mean 0.000
_refine_ls_structure_factor_coef Fsqd
_refine_ls_weighting_details 'w=1/[\s^2^(Fo^2^)+(0.1498P)^2^+14.5390P] where P=(Fo^2^+2Fc^2^)/3'
_refine_ls_weighting_scheme calc
_refine_ls_wR_factor_gt 0.3141
_refine_ls_wR_factor_ref 0.3633
_reflns_Friedel_coverage 0.000
_reflns_number_gt 1335
_reflns_number_total 2704
_reflns_threshold_expression 'I > 2\s(I)'
_cod_data_source_file c4dt01221f2.cif
_cod_data_source_block twin4_a
_cod_depositor_comments 'Adding full bibliography for 7032621--7032623.cif.'
_cod_database_code 7032623
_shelx_space_group_comment
;
The symmetry employed for this shelxl refinement is uniquely defined
by the following loop, which should always be used as a source of
symmetry information in preference to the above space-group names.
They are only intended as comments.
;
_shelx_estimated_absorpt_t_min 0.851
_shelx_estimated_absorpt_t_max 0.947
_shelxl_version_number 2013-3

loop_
_space_group_symop_operation_xyz
'x, y, z'
'-x, -y, -z'

loop_
_atom_site_label
_atom_site_type_symbol
_atom_site_fract_x
_atom_site_fract_y
_atom_site_fract_z
_atom_site_U_iso_or_equiv
_atom_site_adp_type
_atom_site_occupancy
_atom_site_site_symmetry_order
_atom_site_calc_flag
_atom_site_refinement_flags_posn
_atom_site_refinement_flags_adp
C1 C 0.374(2) 1.2146(18) 0.1166(14) 0.036(4) Uani 1 1 d . U
C2 C 0.519(3) 1.198(2) 0.1894(19) 0.072(7) Uani 1 1 d . U
H2 H 0.6077 1.1761 0.1436 0.087 Uiso 1 1 calc R U
C3 C 0.499(3) 1.094(2) 0.2506(16) 0.064(6) Uani 1 1 d . U
H3A H 0.4311 1.1171 0.3089 0.076 Uiso 1 1 calc R U
H3B H 0.6007 1.0655 0.2784 0.076 Uiso 1 1 calc R U
C4 C 0.561(4) 1.324(2) 0.241(2) 0.103(10) Uani 1 1 d . U
H4A H 0.4889 1.3424 0.2969 0.154 Uiso 1 1 calc R U
H4B H 0.5550 1.3926 0.1910 0.154 Uiso 1 1 calc R U
H4C H 0.6675 1.3201 0.2693 0.154 Uiso 1 1 calc R U
C5 C 0.157(2) 0.8700(18) 0.0232(12) 0.033(4) Uani 1 1 d . U
H5 H 0.1328 0.9591 0.0234 0.040 Uiso 1 1 calc R U
C6 C 0.063(2) 0.7835(18) -0.0300(12) 0.031(4) Uani 1 1 d . U
H6 H -0.0244 0.8123 -0.0685 0.038 Uiso 1 1 calc R U
C7 C 0.097(2) 0.651(2) -0.0273(14) 0.048(5) Uani 1 1 d . U
H7 H 0.0315 0.5893 -0.0614 0.057 Uiso 1 1 calc R U
C8 C 0.228(2) 0.6147(19) 0.0261(14) 0.041(4) Uani 1 1 d . U
H8 H 0.2549 0.5262 0.0273 0.049 Uiso 1 1 calc R U
C9 C 0.321(2) 0.7033(18) 0.0771(13) 0.032(4) Uani 1 1 d . U
C10 C 0.462(2) 0.6696(18) 0.1358(12) 0.040(4) Uani 1 1 d . U
H10A H 0.5512 0.6611 0.0888 0.048 Uiso 1 1 calc R U
H10B H 0.4467 0.5861 0.1689 0.048 Uiso 1 1 calc R U
C11 C 0.400(2) 0.7472(19) 0.3524(12) 0.037(4) Uani 1 1 d . U
C12 C 0.228(2) 0.717(2) 0.3185(15) 0.052(5) Uani 1 1 d . U
H12A H 0.2244 0.6399 0.2736 0.077 Uiso 1 1 calc R U
H12B H 0.1857 0.7902 0.2811 0.077 Uiso 1 1 calc R U
H12C H 0.1652 0.7031 0.3794 0.077 Uiso 1 1 calc R U
C13 C 0.458(3) 0.625(2) 0.4016(15) 0.060(6) Uani 1 1 d . U
H13A H 0.3904 0.6037 0.4588 0.090 Uiso 1 1 calc R U
H13B H 0.5645 0.6384 0.4273 0.090 Uiso 1 1 calc R U
H13C H 0.4552 0.5539 0.3503 0.090 Uiso 1 1 calc R U
C14 C 0.403(3) 0.858(2) 0.4333(15) 0.066(7) Uani 1 1 d . U
H14A H 0.3523 0.8304 0.4959 0.099 Uiso 1 1 calc R U
H14B H 0.3468 0.9322 0.4061 0.099 Uiso 1 1 calc R U
H14C H 0.5108 0.8832 0.4494 0.099 Uiso 1 1 calc R U
C15 C 0.722(2) 0.788(2) 0.2523(14) 0.043(4) Uani 1 1 d . U
C16 C 0.783(2) 0.649(2) 0.2455(19) 0.066(6) Uani 1 1 d . U
H16A H 0.7594 0.6117 0.1769 0.099 Uiso 1 1 calc R U
H16B H 0.7325 0.5976 0.2974 0.099 Uiso 1 1 calc R U
H16C H 0.8958 0.6497 0.2577 0.099 Uiso 1 1 calc R U
C17 C 0.777(2) 0.849(2) 0.3573(14) 0.059(6) Uani 1 1 d . U
H17A H 0.8906 0.8449 0.3632 0.089 Uiso 1 1 calc R U
H17B H 0.7305 0.8019 0.4133 0.089 Uiso 1 1 calc R U
H17C H 0.7441 0.9392 0.3616 0.089 Uiso 1 1 calc R U
C18 C 0.794(2) 0.862(2) 0.1673(15) 0.057(6) Uani 1 1 d . U
H18A H 0.7614 0.9520 0.1728 0.086 Uiso 1 1 calc R U
H18B H 0.7594 0.8245 0.1007 0.086 Uiso 1 1 calc R U
H18C H 0.9075 0.8573 0.1732 0.086 Uiso 1 1 calc R U
C19 C 0.998(5) 0.816(3) 0.597(2) 0.115(12) Uani 1 1 d . U
H19A H 1.0936 0.8679 0.5868 0.139 Uiso 1 1 calc R U
H19B H 0.9087 0.8639 0.5694 0.139 Uiso 1 1 calc R U
C20 C 0.980(4) 0.801(3) 0.698(2) 0.096(9) Uani 1 1 d . U
H20A H 0.8911 0.8521 0.7237 0.115 Uiso 1 1 calc R U
H20B H 1.0750 0.8269 0.7376 0.115 Uiso 1 1 calc R U
C21 C 0.947(5) 0.654(3) 0.708(2) 0.133(14) Uani 1 1 d . U
H21A H 1.0344 0.6095 0.7417 0.160 Uiso 1 1 calc R U
H21B H 0.8495 0.6372 0.7443 0.160 Uiso 1 1 calc R U
C22 C 0.934(5) 0.621(3) 0.607(2) 0.145(16) Uani 1 1 d . U
H22A H 0.8226 0.6188 0.5866 0.174 Uiso 1 1 calc R U
H22B H 0.9751 0.5325 0.5963 0.174 Uiso 1 1 calc R U
N1 N 0.2866(16) 0.8280(14) 0.0771(11) 0.033(3) Uani 1 1 d . U
Ni1 Ni 0.4035(3) 0.9597(2) 0.16391(18) 0.0327(8) Uani 1 1 d . U
O1 O 0.3111(15) 1.0970(12) 0.0963(9) 0.041(3) Uani 1 1 d . U
O2 O 0.3291(18) 1.3135(12) 0.0812(10) 0.055(4) Uani 1 1 d . U
O3 O 1.010(3) 0.7005(19) 0.5453(14) 0.127(9) Uani 1 1 d . U
P1 P 0.5057(5) 0.7980(5) 0.2361(3) 0.0329(13) Uani 1 1 d . U

loop_
_atom_site_aniso_label
_atom_site_aniso_U_11
_atom_site_aniso_U_22
_atom_site_aniso_U_33
_atom_site_aniso_U_23
_atom_site_aniso_U_13
_atom_site_aniso_U_12
C1 0.040(11) 0.012(7) 0.058(11) 0.000(7) 0.012(7) 0.010(8)
C2 0.072(15) 0.045(10) 0.099(17) 0.003(10) -0.031(11) -0.017(11)
C3 0.076(17) 0.040(8) 0.073(13) -0.009(8) -0.031(10) -0.008(11)
C4 0.13(3) 0.049(12) 0.13(2) -0.013(14) -0.041(18) -0.025(17)
C5 0.032(9) 0.025(9) 0.042(10) 0.001(8) -0.003(6) -0.002(8)
C6 0.023(9) 0.032(10) 0.039(9) 0.021(9) -0.003(7) -0.021(9)
C7 0.047(12) 0.034(9) 0.060(12) -0.006(11) -0.016(8) -0.017(11)
C8 0.033(10) 0.027(9) 0.063(12) -0.001(9) 0.000(7) -0.009(8)
C9 0.026(9) 0.027(7) 0.042(9) 0.015(8) -0.001(6) -0.013(8)
C10 0.037(9) 0.042(9) 0.042(9) 0.011(8) -0.002(7) 0.000(9)
C11 0.037(9) 0.037(11) 0.037(8) 0.014(6) -0.005(7) -0.014(11)
C12 0.038(9) 0.058(15) 0.061(12) 0.034(10) -0.005(8) -0.018(10)
C13 0.067(14) 0.065(12) 0.049(11) 0.031(9) -0.015(10) 0.006(13)
C14 0.078(16) 0.062(12) 0.058(11) -0.004(10) 0.027(11) -0.037(14)
C15 0.023(7) 0.059(12) 0.048(9) 0.011(9) -0.007(6) 0.002(8)
C16 0.019(10) 0.059(12) 0.118(18) -0.003(11) -0.014(12) 0.004(10)
C17 0.048(12) 0.064(15) 0.064(9) 0.007(10) -0.031(9) -0.013(14)
C18 0.040(11) 0.065(14) 0.068(10) -0.007(11) 0.016(10) -0.028(13)
C19 0.19(4) 0.060(13) 0.094(15) 0.011(12) 0.00(2) -0.01(2)
C20 0.11(2) 0.076(15) 0.100(13) -0.001(13) 0.040(18) 0.023(18)
C21 0.21(4) 0.104(19) 0.083(12) 0.004(16) 0.05(2) -0.06(3)
C22 0.26(5) 0.095(18) 0.080(14) 0.027(15) -0.01(2) -0.08(3)
N1 0.015(7) 0.024(6) 0.060(9) 0.001(7) -0.003(5) -0.012(7)
Ni1 0.0257(14) 0.0262(15) 0.0463(14) 0.0099(11) -0.0071(10) -0.0045(12)
O1 0.047(8) 0.025(5) 0.052(7) 0.004(6) -0.001(6) -0.006(6)
O2 0.067(10) 0.023(7) 0.076(9) 0.010(7) -0.011(7) -0.007(8)
O3 0.21(2) 0.083(14) 0.090(11) 0.005(10) 0.071(15) 0.005(16)
P1 0.020(2) 0.038(3) 0.041(3) 0.009(2) -0.002(2) 0.002(3)

loop_
_atom_type_symbol
_atom_type_description
_atom_type_scat_dispersion_real
_atom_type_scat_dispersion_imag
_atom_type_scat_source
C C 0.0033 0.0016 'International Tables Vol C Tables 4.2.6.8 and 6.1.1.4'
H H 0.0000 0.0000 'International Tables Vol C Tables 4.2.6.8 and 6.1.1.4'
N N 0.0061 0.0033 'International Tables Vol C Tables 4.2.6.8 and 6.1.1.4'
O O 0.0106 0.0060 'International Tables Vol C Tables 4.2.6.8 and 6.1.1.4'
P P 0.1023 0.0942 'International Tables Vol C Tables 4.2.6.8 and 6.1.1.4'
Ni Ni 0.3393 1.1124 'International Tables Vol C Tables 4.2.6.8 and 6.1.1.4'

loop_
_geom_angle_atom_site_label_1
_geom_angle_atom_site_label_2
_geom_angle_atom_site_label_3
_geom_angle
O2 C1 O1 125(2)
O2 C1 C2 127(2)
O1 C1 C2 108.3(16)
C3 C2 C4 118(2)
C3 C2 C1 111(2)
C4 C2 C1 110(2)
C3 C2 H2 105.9
C4 C2 H2 105.9
C1 C2 H2 105.9
C2 C3 Ni1 106.3(16)
C2 C3 H3A 110.5
Ni1 C3 H3A 110.5
C2 C3 H3B 110.5
Ni1 C3 H3B 110.5
H3A C3 H3B 108.7
C2 C4 H4A 109.5
C2 C4 H4B 109.5
H4A C4 H4B 109.5
C2 C4 H4C 109.5
H4A C4 H4C 109.5
H4B C4 H4C 109.5
C6 C5 N1 120.2(17)
C6 C5 H5 119.9
N1 C5 H5 119.9
C5 C6 C7 119.3(19)
C5 C6 H6 120.3
C7 C6 H6 120.3
C8 C7 C6 118.3(19)
C8 C7 H7 120.9
C6 C7 H7 120.9
C9 C8 C7 121.0(19)
C9 C8 H8 119.5
C7 C8 H8 119.5
N1 C9 C8 120.9(18)
N1 C9 C10 115.7(17)
C8 C9 C10 123.4(18)
C9 C10 P1 109.5(13)
C9 C10 H10A 109.8
P1 C10 H10A 109.8
C9 C10 H10B 109.8
P1 C10 H10B 109.8
H10A C10 H10B 108.2
C13 C11 C14 109.3(15)
C13 C11 C12 105.3(16)
C14 C11 C12 109.4(17)
C13 C11 P1 115.9(14)
C14 C11 P1 109.3(13)
C12 C11 P1 107.4(11)
C11 C12 H12A 109.5
C11 C12 H12B 109.5
H12A C12 H12B 109.5
C11 C12 H12C 109.5
H12A C12 H12C 109.5
H12B C12 H12C 109.5
C11 C13 H13A 109.5
C11 C13 H13B 109.5
H13A C13 H13B 109.5
C11 C13 H13C 109.5
H13A C13 H13C 109.5
H13B C13 H13C 109.5
C11 C14 H14A 109.5
C11 C14 H14B 109.5
H14A C14 H14B 109.5
C11 C14 H14C 109.5
H14A C14 H14C 109.5
H14B C14 H14C 109.5
C18 C15 C17 108.7(17)
C18 C15 C16 108.1(17)
C17 C15 C16 108.2(17)
C18 C15 P1 107.5(13)
C17 C15 P1 110.9(13)
C16 C15 P1 113.3(14)
C15 C16 H16A 109.5
C15 C16 H16B 109.5
H16A C16 H16B 109.5
C15 C16 H16C 109.5
H16A C16 H16C 109.5
H16B C16 H16C 109.5
C15 C17 H17A 109.5
C15 C17 H17B 109.5
H17A C17 H17B 109.5
C15 C17 H17C 109.5
H17A C17 H17C 109.5
H17B C17 H17C 109.5
C15 C18 H18A 109.5
C15 C18 H18B 109.5
H18A C18 H18B 109.5
C15 C18 H18C 109.5
H18A C18 H18C 109.5
H18B C18 H18C 109.5
C20 C19 O3 112(3)
C20 C19 H19A 109.3
O3 C19 H19A 109.3
C20 C19 H19B 109.3
O3 C19 H19B 109.3
H19A C19 H19B 108.0
C19 C20 C21 104(2)
C19 C20 H20A 110.9
C21 C20 H20A 110.9
C19 C20 H20B 110.9
C21 C20 H20B 110.9
H20A C20 H20B 108.9
C22 C21 C20 99(3)
C22 C21 H21A 112.0
C20 C21 H21A 112.0
C22 C21 H21B 112.0
C20 C21 H21B 112.0
H21A C21 H21B 109.6
C21 C22 O3 114(3)
C21 C22 H22A 108.8
O3 C22 H22A 108.8
C21 C22 H22B 108.8
O3 C22 H22B 108.8
H22A C22 H22B 107.7
C9 N1 C5 120.2(16)
C9 N1 Ni1 122.5(13)
C5 N1 Ni1 117.0(12)
O1 Ni1 C3 84.2(8)
O1 Ni1 N1 92.7(6)
C3 Ni1 N1 174.9(9)
O1 Ni1 P1 177.7(4)
C3 Ni1 P1 98.1(7)
N1 Ni1 P1 85.0(5)
C1 O1 Ni1 116.1(11)
C22 O3 C19 102(2)
C11 P1 C10 105.2(8)
C11 P1 C15 112.7(8)
C10 P1 C15 102.5(8)
C11 P1 Ni1 113.4(7)
C10 P1 Ni1 100.0(6)
C15 P1 Ni1 120.2(7)

loop_
_geom_bond_atom_site_label_1
_geom_bond_atom_site_label_2
_geom_bond_distance
C1 O2 1.20(2)
C1 O1 1.352(19)
C1 C2 1.56(3)
C2 C3 1.37(3)
C2 C4 1.49(3)
C2 H2 1.0000
C3 Ni1 1.939(19)
C3 H3A 0.9900
C3 H3B 0.9900
C4 H4A 0.9800
C4 H4B 0.9800
C4 H4C 0.9800
C5 C6 1.37(2)
C5 N1 1.39(2)
C5 H5 0.9500
C6 C7 1.41(2)
C6 H6 0.9500
C7 C8 1.38(3)
C7 H7 0.9500
C8 C9 1.36(2)
C8 H8 0.9500
C9 N1 1.33(2)
C9 C10 1.47(2)
C10 P1 1.869(17)
C10 H10A 0.9900
C10 H10B 0.9900
C11 C13 1.52(3)
C11 C14 1.54(2)
C11 C12 1.56(3)
C11 P1 1.869(17)
C12 H12A 0.9800
C12 H12B 0.9800
C12 H12C 0.9800
C13 H13A 0.9800
C13 H13B 0.9800
C13 H13C 0.9800
C14 H14A 0.9800
C14 H14B 0.9800
C14 H14C 0.9800
C15 C18 1.51(3)
C15 C17 1.55(2)
C15 C16 1.53(3)
C15 P1 1.872(18)
C16 H16A 0.9800
C16 H16B 0.9800
C16 H16C 0.9800
C17 H17A 0.9800
C17 H17B 0.9800
C17 H17C 0.9800
C18 H18A 0.9800
C18 H18B 0.9800
C18 H18C 0.9800
C19 C20 1.34(3)
C19 O3 1.37(3)
C19 H19A 0.9900
C19 H19B 0.9900
C20 C21 1.56(3)
C20 H20A 0.9900
C20 H20B 0.9900
C21 C22 1.35(3)
C21 H21A 0.9900
C21 H21B 0.9900
C22 O3 1.35(3)
C22 H22A 0.9900
C22 H22B 0.9900
N1 Ni1 2.002(14)
Ni1 O1 1.872(13)
Ni1 P1 2.136(6)

loop_
_geom_torsion_atom_site_label_1
_geom_torsion_atom_site_label_2
_geom_torsion_atom_site_label_3
_geom_torsion_atom_site_label_4
_geom_torsion
O2 C1 C2 C3 152(2)
O1 C1 C2 C3 -30(2)
O2 C1 C2 C4 21(3)
O1 C1 C2 C4 -161.5(19)
C4 C2 C3 Ni1 168.1(19)
C1 C2 C3 Ni1 41(2)
N1 C5 C6 C7 2(2)
C5 C6 C7 C8 -3(3)
C6 C7 C8 C9 2(3)
C7 C8 C9 N1 0(3)
C7 C8 C9 C10 179.8(17)
N1 C9 C10 P1 23.7(19)
C8 C9 C10 P1 -155.8(14)
O3 C19 C20 C21 -11(4)
C19 C20 C21 C22 -8(4)
C20 C21 C22 O3 25(5)
C8 C9 N1 C5 -1(3)
C10 C9 N1 C5 179.3(14)
C8 C9 N1 Ni1 172.6(12)
C10 C9 N1 Ni1 -7(2)
C6 C5 N1 C9 0(2)
C6 C5 N1 Ni1 -174.0(12)
O2 C1 O1 Ni1 -179.0(15)
C2 C1 O1 Ni1 3.3(18)
C3 Ni1 O1 C1 15.3(13)
N1 Ni1 O1 C1 -168.8(11)
C21 C22 O3 C19 -32(5)
C20 C19 O3 C22 25(4)
C13 C11 P1 C10 66.3(16)
C14 C11 P1 C10 -169.6(14)
C12 C11 P1 C10 -51.1(16)
C13 C11 P1 C15 -44.6(17)
C14 C11 P1 C15 79.4(16)
C12 C11 P1 C15 -162.0(14)
C13 C11 P1 Ni1 174.5(12)
C14 C11 P1 Ni1 -61.4(14)
C12 C11 P1 Ni1 57.2(15)
C9 C10 P1 C11 90.0(14)
C9 C10 P1 C15 -151.9(13)
C9 C10 P1 Ni1 -27.7(13)
C18 C15 P1 C11 -165.5(13)
C17 C15 P1 C11 -46.9(17)
C16 C15 P1 C11 75.1(16)
C18 C15 P1 C10 81.9(15)
C17 C15 P1 C10 -159.4(14)
C16 C15 P1 C10 -37.5(16)
C18 C15 P1 Ni1 -27.6(16)
C17 C15 P1 Ni1 91.0(14)
C16 C15 P1 Ni1 -147.0(13)
